data_7242464
loop_
_publ_author_name
'Hasuo, Naohiro'
'Takahashi, Kiyonori'
'Hisaki, Ichiro'
'Kokado, Kenta'
'Nakamura, Takayoshi'

_publ_section_title
;
 Molecular motion of halogenated ethylammonium/[18]crown-6 supramolecular
 ions in nickel dithiolate magnetic crystals
;
_journal_issue 14
_journal_name_full CrystEngComm
_journal_page_first 2756
_journal_page_last 2763
_journal_paper_doi 10.1039/D1CE00253H
_journal_volume 23
_journal_year 2021
_chemical_formula_moiety 'C6 Ni S10, C12 H24 O6, C2 H8 N'
_chemical_formula_sum 'C20 H32 N Ni O6 S10'
_chemical_formula_weight 761.77
_space_group_crystal_system triclinic
_space_group_IT_number 2
_space_group_name_Hall '-P 1'
_space_group_name_H-M_alt 'P -1'
_atom_sites_solution_hydrogens geom
_atom_sites_solution_primary dual
_audit_creation_date 2020-11-10
_audit_creation_method
;
Olex2 1.3
(compiled 2020.07.31 svn.rc2a77460 for OlexSys, GUI svn.r6145)
;
_audit_update_record
;
2020-12-31 deposited with the CCDC.	2021-03-19 downloaded from the CCDC.
;
_cell_angle_alpha 87.364(2)
_cell_angle_beta 68.465(3)
_cell_angle_gamma 80.094(2)
_cell_formula_units_Z 2
_cell_length_a 11.1765(4)
_cell_length_b 12.2812(3)
_cell_length_c 12.6527(4)
_cell_measurement_reflns_used 12974
_cell_measurement_temperature 113
_cell_measurement_theta_max 30.8270
_cell_measurement_theta_min 2.0940
_cell_volume 1591.12(9)
_computing_cell_refinement 'CrysAlisPro 1.171.41.63a (Rigaku OD, 2020)'
_computing_data_collection 'CrysAlisPro 1.171.41.63a (Rigaku OD, 2020)'
_computing_data_reduction 'CrysAlisPro 1.171.41.63a (Rigaku OD, 2020)'
_computing_molecular_graphics 'Olex2 1.3 (Dolomanov et al., 2009)'
_computing_publication_material 'Olex2 1.3 (Dolomanov et al., 2009)'
_computing_structure_refinement 'SHELXL 2018/1 (Sheldrick, 2015)'
_computing_structure_solution 'SHELXT 2018/2 (Sheldrick, 2018)'
_diffrn_ambient_temperature 113
_diffrn_detector 'Hybrid Pixel Array Detector'
_diffrn_detector_area_resol_mean 10.0000
_diffrn_detector_type HyPix
_diffrn_measured_fraction_theta_full 0.999
_diffrn_measured_fraction_theta_max 0.790
_diffrn_measurement_details
;
List of Runs (angles in degrees, time in seconds):

  # Type    Start    End  Width  t~exp~   \w     \q     \k     \f   Frames
#--------------------------------------------------------------------------
  1  \w    -18.00  10.00   0.50    0.06    --    5.18 -99.00   0.00   56
  2  \w    -58.00 -14.00   0.50    0.06    --    5.18 -40.00 -22.00   88
  3  \w     -8.00  18.00   0.50    0.06    --    5.18 -40.00 -22.00   52
  4  \w     -8.00  75.00   0.50    0.06    --    5.18  40.00 130.00  166
  5  \w     53.00  78.00   0.50    0.06    --    5.18  37.00 -90.00   50
  6  \w      1.00  27.00   0.50    0.06    --   -5.03 -99.00 120.00   52
  7  \w     -4.00  28.00   0.50    0.06    --   -5.03 -99.00 -60.00   64
  8  \w    -61.00   4.00   0.50    0.06    --   -5.03 -37.00-120.00  130
  9  \w    -77.00   5.00   0.50    0.06    --   -5.03 -37.00-180.00  164
;
_diffrn_measurement_device 'four-circle diffractometer'
_diffrn_measurement_device_type 'XtaLAB Synergy R, HyPix'
_diffrn_measurement_method '\w scans'
_diffrn_orient_matrix_type 'CrysAlisPro convention (1999,Acta A55,543-557)'
_diffrn_orient_matrix_UB_11 -0.0558082000
_diffrn_orient_matrix_UB_12 0.0174628000
_diffrn_orient_matrix_UB_13 0.0491349000
_diffrn_orient_matrix_UB_21 -0.0342591000
_diffrn_orient_matrix_UB_22 0.0242594000
_diffrn_orient_matrix_UB_23 -0.0348977000
_diffrn_orient_matrix_UB_31 -0.0223623000
_diffrn_orient_matrix_UB_32 -0.0504492000
_diffrn_orient_matrix_UB_33 -0.0010850000
_diffrn_radiation_monochromator mirror
_diffrn_radiation_probe x-ray
_diffrn_radiation_type 'Mo K\a'
_diffrn_radiation_wavelength 0.71073
_diffrn_reflns_av_R_equivalents 0.0482
_diffrn_reflns_av_unetI/netI 0.0486
_diffrn_reflns_Laue_measured_fraction_full 0.999
_diffrn_reflns_Laue_measured_fraction_max 0.790
_diffrn_reflns_limit_h_max 14
_diffrn_reflns_limit_h_min -15
_diffrn_reflns_limit_k_max 16
_diffrn_reflns_limit_k_min -15
_diffrn_reflns_limit_l_max 16
_diffrn_reflns_limit_l_min -18
_diffrn_reflns_number 22773
_diffrn_reflns_point_group_measured_fraction_full 0.999
_diffrn_reflns_point_group_measured_fraction_max 0.790
_diffrn_reflns_theta_full 25.242
_diffrn_reflns_theta_max 30.892
_diffrn_reflns_theta_min 2.105
_diffrn_source 'micro-focus sealed X-ray tube'
_diffrn_source_type 'Mova (Mo) X-ray Source'
_exptl_absorpt_coefficient_mu 1.302
_exptl_absorpt_correction_T_max 1.00000
_exptl_absorpt_correction_T_min 0.56797
_exptl_absorpt_correction_type multi-scan
_exptl_absorpt_process_details
;
CrysAlisPro 1.171.41.63a (Rigaku Oxford Diffraction, 2020)
Empirical absorption correction using spherical harmonics,
 implemented in SCALE3 ABSPACK scaling algorithm.
;
_exptl_crystal_colour black
_exptl_crystal_colour_primary black
_exptl_crystal_density_diffrn 1.590
_exptl_crystal_description block
_exptl_crystal_F_000 790
_exptl_crystal_preparation 'Magnetic properties'
_exptl_crystal_size_max 0.724
_exptl_crystal_size_mid 0.378
_exptl_crystal_size_min 0.207
_refine_diff_density_max 0.484
_refine_diff_density_min -0.547
_refine_diff_density_rms 0.093
_refine_ls_extinction_method none
_refine_ls_goodness_of_fit_ref 1.050
_refine_ls_hydrogen_treatment constr
_refine_ls_matrix_type full
_refine_ls_number_parameters 345
_refine_ls_number_reflns 7934
_refine_ls_number_restraints 0
_refine_ls_restrained_S_all 1.050
_refine_ls_R_factor_all 0.0427
_refine_ls_R_factor_gt 0.0357
_refine_ls_shift/su_max 0.003
_refine_ls_shift/su_mean 0.000
_refine_ls_structure_factor_coef Fsqd
_refine_ls_weighting_details 'w=1/[\s^2^(Fo^2^)+(0.0497P)^2^] where P=(Fo^2^+2Fc^2^)/3'
_refine_ls_weighting_scheme calc
_refine_ls_wR_factor_gt 0.0936
_refine_ls_wR_factor_ref 0.0981
_reflns_Friedel_coverage 0.000
_reflns_number_gt 6618
_reflns_number_total 7934
_reflns_threshold_expression 'I > 2\s(I)'
_cod_data_source_file d1ce00253h2.cif
_cod_data_source_block H113k
_cod_depositor_comments 'Adding full bibliography for 7242434--7242480.cif.'
_cod_database_code 7242464
_shelx_shelxl_version_number 2018/1
_chemical_oxdiff_formula CHNONiS
_shelx_space_group_comment
;
The symmetry employed for this shelxl refinement is uniquely defined
by the following loop, which should always be used as a source of
symmetry information in preference to the above space-group names.
They are only intended as comments.
;
_shelx_estimated_absorpt_t_max 0.774
_shelx_estimated_absorpt_t_min 0.453
_reflns_odcompleteness_completeness 99.95
_reflns_odcompleteness_iscentric 1
_reflns_odcompleteness_theta 26.32
_olex2_refinement_description
;
1. Fixed Uiso
 At 1.2 times of:
  All C(H,H) groups, All N(H,H,H) groups
 At 1.5 times of:
  All C(H,H,H) groups
2.a Secondary CH2 refined with riding coordinates:
 C6(H6A,H6B), C13(H13A,H13B), C7(H7A,H7B), C5(H5A,H5B), C8(H8A,H8B), C3(H3A,
 H3B), C11(H11A,H11B), C10(H10A,H10B), C9(H9A,H9B), C4(H4A,H4B), C12(H12A,H12B),
  C14(H14A,H14B), C1(H1D,H1E)
2.b Idealised Me refined as rotating group:
 N1(H1A,H1B,H1C), C2(H2A,H2B,H2C)
;
_olex2_exptl_crystal_mounting_method loop
_olex2_submission_special_instructions 'No special instructions were received'
_oxdiff_exptl_absorpt_empirical_details
;
Empirical correction (ABSPACK) includes:
- Absorption correction using spherical harmonics
- Frame scaling
;
_oxdiff_exptl_absorpt_empirical_full_max 1.966
_oxdiff_exptl_absorpt_empirical_full_min 0.632

loop_
_space_group_symop_operation_xyz
'x, y, z'
'-x, -y, -z'

loop_
_atom_site_label
_atom_site_type_symbol
_atom_site_fract_x
_atom_site_fract_y
_atom_site_fract_z
_atom_site_U_iso_or_equiv
_atom_site_adp_type
_atom_site_occupancy
_atom_site_site_symmetry_order
_atom_site_calc_flag
_atom_site_refinement_flags_posn
_atom_site_refinement_flags_adp
_atom_site_refinement_flags_occupancy
_atom_site_disorder_assembly
_atom_site_disorder_group
Ni1 Ni 0.36035(2) 0.11915(2) 0.47174(2) 0.01513(7) Uani 1 1 d . . . . .
S2 S 0.31493(5) 0.06997(4) 0.64615(4) 0.02002(11) Uani 1 1 d . . . . .
S1 S 0.50197(4) 0.21672(3) 0.47688(4) 0.01892(10) Uani 1 1 d . . . . .
S9 S 0.14008(4) -0.03355(3) 0.27199(4) 0.01922(10) Uani 1 1 d . . . . .
S4 S 0.42087(5) 0.12317(4) 0.82332(4) 0.02055(11) Uani 1 1 d . . . . .
S6 S 0.40840(4) 0.16582(4) 0.29584(4) 0.01953(10) Uani 1 1 d . . . . .
S7 S 0.21926(5) 0.02075(3) 0.46674(4) 0.01971(10) Uani 1 1 d . . . . .
S8 S 0.31401(5) 0.09988(4) 0.11542(4) 0.02200(11) Uani 1 1 d . . . . .
S5 S 0.58223(5) 0.24080(4) 0.90694(4) 0.02521(11) Uani 1 1 d . . . . .
S3 S 0.58799(5) 0.26304(4) 0.66989(4) 0.02186(11) Uani 1 1 d . . . . .
S10 S 0.14466(5) -0.01026(4) 0.03502(4) 0.02605(12) Uani 1 1 d . . . . .
O4 O -0.00095(12) 0.69743(10) 0.66812(11) 0.0227(3) Uani 1 1 d . . . . .
O3 O 0.20735(12) 0.72732(9) 0.73360(11) 0.0208(3) Uani 1 1 d . . . . .
O6 O -0.01526(13) 0.34844(9) 0.84314(12) 0.0235(3) Uani 1 1 d . . . . .
O5 O -0.07102(13) 0.48589(10) 0.67683(12) 0.0266(3) Uani 1 1 d . . . . .
O2 O 0.26261(12) 0.58468(10) 0.89374(12) 0.0242(3) Uani 1 1 d . . . . .
O1 O 0.18679(13) 0.37467(10) 0.91897(12) 0.0239(3) Uani 1 1 d . . . . .
N1 N 0.14932(15) 0.50905(11) 0.74088(14) 0.0199(3) Uani 1 1 d . . . . .
H1A H 0.075166 0.516453 0.725167 0.024 Uiso 1 1 calc R U . . .
H1B H 0.168713 0.577107 0.746141 0.024 Uiso 1 1 calc R U . . .
H1C H 0.137130 0.473718 0.807925 0.024 Uiso 1 1 calc R U . . .
C19 C 0.23100(17) 0.03282(13) 0.32770(15) 0.0162(3) Uani 1 1 d . . . . .
C16 C 0.41563(17) 0.13462(13) 0.68706(15) 0.0173(3) Uani 1 1 d . . . . .
C20 C 0.19740(18) 0.01660(13) 0.13544(16) 0.0193(4) Uani 1 1 d . . . . .
C6 C 0.25786(19) 0.76199(14) 0.81237(17) 0.0234(4) Uani 1 1 d . . . . .
H6A H 0.185339 0.791144 0.882899 0.028 Uiso 1 1 calc R U . . .
H6B H 0.309397 0.821469 0.779315 0.028 Uiso 1 1 calc R U . . .
C13 C 0.0499(2) 0.26033(14) 0.88993(18) 0.0266(4) Uani 1 1 d . . . . .
H13A H 0.127573 0.221115 0.828893 0.032 Uiso 1 1 calc R U . . .
H13B H -0.009234 0.206746 0.926249 0.032 Uiso 1 1 calc R U . . .
C15 C 0.49570(17) 0.19933(13) 0.61367(16) 0.0174(3) Uani 1 1 d . . . . .
C7 C 0.12689(19) 0.81674(13) 0.70316(18) 0.0246(4) Uani 1 1 d . . . . .
H7A H 0.176947 0.877429 0.671567 0.030 Uiso 1 1 calc R U . . .
H7B H 0.050719 0.845586 0.771376 0.030 Uiso 1 1 calc R U . . .
C5 C 0.34255(19) 0.66479(14) 0.83859(17) 0.0238(4) Uani 1 1 d . . . . .
H5A H 0.412084 0.632842 0.767580 0.029 Uiso 1 1 calc R U . . .
H5B H 0.384188 0.688021 0.888764 0.029 Uiso 1 1 calc R U . . .
C18 C 0.31163(17) 0.09612(13) 0.25404(15) 0.0169(3) Uani 1 1 d . . . . .
C8 C 0.08149(19) 0.77672(14) 0.61644(17) 0.0229(4) Uani 1 1 d . . . . .
H8A H 0.032882 0.839533 0.589032 0.028 Uiso 1 1 calc R U . . .
H8B H 0.157390 0.742535 0.550634 0.028 Uiso 1 1 calc R U . . .
C3 C 0.2360(2) 0.41774(15) 0.99486(17) 0.0255(4) Uani 1 1 d . . . . .
H3A H 0.279925 0.356278 1.027960 0.031 Uiso 1 1 calc R U . . .
H3B H 0.163235 0.459920 1.057676 0.031 Uiso 1 1 calc R U . . .
C11 C -0.1479(2) 0.40430(15) 0.73400(19) 0.0293(4) Uani 1 1 d . . . . .
H11A H -0.187655 0.377614 0.684053 0.035 Uiso 1 1 calc R U . . .
H11B H -0.219002 0.437148 0.803690 0.035 Uiso 1 1 calc R U . . .
C10 C -0.1495(2) 0.58461(15) 0.6597(2) 0.0302(5) Uani 1 1 d . . . . .
H10A H -0.210318 0.617678 0.733874 0.036 Uiso 1 1 calc R U . . .
H10B H -0.201463 0.567525 0.615775 0.036 Uiso 1 1 calc R U . . .
C17 C 0.53260(17) 0.21043(14) 0.80572(16) 0.0189(4) Uani 1 1 d . . . . .
C9 C -0.0615(2) 0.66435(15) 0.59587(18) 0.0260(4) Uani 1 1 d . . . . .
H9A H 0.005707 0.628554 0.525585 0.031 Uiso 1 1 calc R U . . .
H9B H -0.112681 0.729669 0.574459 0.031 Uiso 1 1 calc R U . . .
C4 C 0.33122(19) 0.49198(15) 0.93058(18) 0.0261(4) Uani 1 1 d . . . . .
H4A H 0.372619 0.516713 0.980216 0.031 Uiso 1 1 calc R U . . .
H4B H 0.400523 0.451519 0.864234 0.031 Uiso 1 1 calc R U . . .
C12 C -0.0632(2) 0.30920(15) 0.76472(19) 0.0298(4) Uani 1 1 d . . . . .
H12A H -0.114445 0.249951 0.799434 0.036 Uiso 1 1 calc R U . . .
H12B H 0.010586 0.278437 0.695667 0.036 Uiso 1 1 calc R U . . .
C14 C 0.0905(2) 0.30762(15) 0.97634(18) 0.0270(4) Uani 1 1 d . . . . .
H14A H 0.014066 0.352753 1.033495 0.032 Uiso 1 1 calc R U . . .
H14B H 0.126849 0.247193 1.016036 0.032 Uiso 1 1 calc R U . . .
C1 C 0.2587(2) 0.44348(16) 0.64842(19) 0.0363(5) Uani 1 1 d . . . . .
H1D H 0.328495 0.412633 0.677297 0.044 Uiso 1 1 calc R U . . .
H1E H 0.227165 0.380713 0.626521 0.044 Uiso 1 1 calc R U . . .
C2 C 0.3139(2) 0.50931(17) 0.5467(2) 0.0386(5) Uani 1 1 d . . . . .
H2A H 0.383621 0.461718 0.487891 0.058 Uiso 1 1 calc R U . . .
H2B H 0.349569 0.569343 0.566929 0.058 Uiso 1 1 calc R U . . .
H2C H 0.245234 0.540556 0.517961 0.058 Uiso 1 1 calc R U . . .

loop_
_atom_site_aniso_label
_atom_site_aniso_U_11
_atom_site_aniso_U_22
_atom_site_aniso_U_33
_atom_site_aniso_U_23
_atom_site_aniso_U_13
_atom_site_aniso_U_12
Ni1 0.01749(13) 0.01501(12) 0.01460(14) 0.00025(9) -0.00758(10) -0.00330(9)
S2 0.0241(2) 0.0230(2) 0.0171(2) 0.00256(16) -0.00961(19) -0.01044(17)
S1 0.0214(2) 0.0221(2) 0.0157(2) 0.00219(16) -0.00787(19) -0.00788(17)
S9 0.0237(2) 0.0183(2) 0.0197(2) 0.00087(16) -0.01067(19) -0.00802(16)
S4 0.0228(2) 0.0258(2) 0.0162(2) 0.00189(17) -0.00950(19) -0.00737(17)
S6 0.0211(2) 0.0244(2) 0.0172(2) 0.00278(17) -0.00902(19) -0.01048(17)
S7 0.0256(2) 0.0208(2) 0.0170(2) 0.00442(16) -0.01042(19) -0.01021(17)
S8 0.0260(2) 0.0290(2) 0.0162(2) 0.00352(17) -0.0108(2) -0.01214(18)
S5 0.0242(2) 0.0345(2) 0.0220(3) -0.00305(19) -0.0135(2) -0.00569(19)
S3 0.0221(2) 0.0280(2) 0.0199(3) 0.00138(17) -0.0102(2) -0.01044(18)
S10 0.0351(3) 0.0282(2) 0.0241(3) 0.00133(18) -0.0185(2) -0.01228(19)
O4 0.0235(7) 0.0250(6) 0.0230(7) 0.0044(5) -0.0112(6) -0.0078(5)
O3 0.0219(7) 0.0163(5) 0.0261(7) -0.0003(5) -0.0104(6) -0.0040(5)
O6 0.0279(7) 0.0177(6) 0.0270(8) -0.0007(5) -0.0110(6) -0.0065(5)
O5 0.0273(7) 0.0233(6) 0.0321(8) 0.0007(5) -0.0132(6) -0.0068(5)
O2 0.0224(7) 0.0214(6) 0.0314(8) 0.0060(5) -0.0118(6) -0.0071(5)
O1 0.0273(7) 0.0212(6) 0.0252(8) 0.0059(5) -0.0107(6) -0.0081(5)
N1 0.0231(8) 0.0152(6) 0.0225(8) 0.0025(6) -0.0095(7) -0.0040(6)
C19 0.0198(9) 0.0147(7) 0.0174(9) -0.0008(6) -0.0101(7) -0.0035(6)
C16 0.0192(9) 0.0185(8) 0.0156(9) -0.0001(6) -0.0086(7) -0.0016(6)
C20 0.0223(9) 0.0186(8) 0.0197(10) 0.0020(6) -0.0104(8) -0.0045(7)
C6 0.0278(10) 0.0213(8) 0.0234(10) -0.0017(7) -0.0087(8) -0.0114(7)
C13 0.0290(10) 0.0166(8) 0.0312(11) 0.0051(7) -0.0071(9) -0.0060(7)
C15 0.0179(9) 0.0175(8) 0.0189(9) -0.0013(6) -0.0095(7) -0.0022(6)
C7 0.0286(10) 0.0151(8) 0.0300(11) 0.0023(7) -0.0111(9) -0.0023(7)
C5 0.0224(9) 0.0279(9) 0.0257(11) 0.0014(7) -0.0104(8) -0.0127(7)
C18 0.0181(9) 0.0197(8) 0.0150(9) 0.0000(6) -0.0083(7) -0.0032(6)
C8 0.0236(9) 0.0187(8) 0.0245(10) 0.0063(7) -0.0074(8) -0.0027(7)
C3 0.0302(10) 0.0254(9) 0.0236(11) 0.0042(7) -0.0135(9) -0.0043(7)
C11 0.0324(11) 0.0312(10) 0.0315(12) -0.0011(8) -0.0156(10) -0.0155(8)
C10 0.0271(11) 0.0311(10) 0.0391(13) 0.0012(8) -0.0194(10) -0.0057(8)
C17 0.0164(8) 0.0213(8) 0.0184(9) -0.0014(6) -0.0064(7) -0.0009(6)
C9 0.0293(10) 0.0271(9) 0.0257(11) 0.0019(7) -0.0167(9) -0.0006(8)
C4 0.0246(10) 0.0272(9) 0.0303(11) 0.0040(8) -0.0150(9) -0.0039(7)
C12 0.0373(12) 0.0229(9) 0.0325(12) -0.0045(8) -0.0124(10) -0.0128(8)
C14 0.0290(10) 0.0240(9) 0.0262(11) 0.0080(7) -0.0076(9) -0.0070(7)
C1 0.0441(13) 0.0228(9) 0.0293(12) -0.0001(8) -0.0027(10) 0.0037(9)
C2 0.0379(13) 0.0311(10) 0.0347(13) -0.0046(9) 0.0004(10) -0.0037(9)

loop_
_atom_type_symbol
_atom_type_description
_atom_type_scat_dispersion_real
_atom_type_scat_dispersion_imag
_atom_type_scat_source
C C 0.0033 0.0016 'International Tables Vol C Tables 4.2.6.8 and 6.1.1.4'
H H 0.0000 0.0000 'International Tables Vol C Tables 4.2.6.8 and 6.1.1.4'
N N 0.0061 0.0033 'International Tables Vol C Tables 4.2.6.8 and 6.1.1.4'
Ni Ni 0.3393 1.1124 'International Tables Vol C Tables 4.2.6.8 and 6.1.1.4'
O O 0.0106 0.0060 'International Tables Vol C Tables 4.2.6.8 and 6.1.1.4'
S S 0.1246 0.1234 'International Tables Vol C Tables 4.2.6.8 and 6.1.1.4'

loop_
_geom_angle_atom_site_label_1
_geom_angle_atom_site_label_2
_geom_angle_atom_site_label_3
_geom_angle
_geom_angle_site_symmetry_1
_geom_angle_site_symmetry_3
_geom_angle_publ_flag
S2 Ni1 S1 93.230(18) . . ?
S2 Ni1 S6 178.989(19) . . ?
S2 Ni1 S7 86.639(18) . . ?
S1 Ni1 S6 86.846(18) . . ?
S1 Ni1 S7 179.703(18) . . ?
S6 Ni1 S7 93.281(18) . . ?
C16 S2 Ni1 102.28(6) . . ?
C15 S1 Ni1 102.03(6) . . ?
C20 S9 C19 97.41(8) . . ?
C17 S4 C16 97.44(9) . . ?
C18 S6 Ni1 101.98(6) . . ?
C19 S7 Ni1 101.96(6) . . ?
C20 S8 C18 97.30(8) . . ?
C17 S3 C15 97.79(9) . . ?
C8 O4 C9 112.35(15) . . ?
C6 O3 C7 111.61(13) . . ?
C12 O6 C13 112.02(13) . . ?
C10 O5 C11 111.94(14) . . ?
C4 O2 C5 113.00(13) . . ?
C3 O1 C14 111.83(15) . . ?
H1A N1 H1B 109.5 . . ?
H1A N1 H1C 109.5 . . ?
H1B N1 H1C 109.5 . . ?
C1 N1 H1A 109.5 . . ?
C1 N1 H1B 109.5 . . ?
C1 N1 H1C 109.5 . . ?
S7 C19 S9 122.77(10) . . ?
C18 C19 S9 115.73(13) . . ?
C18 C19 S7 121.50(13) . . ?
S2 C16 S4 122.57(11) . . ?
C15 C16 S2 121.02(14) . . ?
C15 C16 S4 116.40(13) . . ?
S9 C20 S8 113.13(10) . . ?
S10 C20 S9 123.56(11) . . ?
S10 C20 S8 123.31(11) . . ?
O3 C6 H6A 110.0 . . ?
O3 C6 H6B 110.0 . . ?
O3 C6 C5 108.53(14) . . ?
H6A C6 H6B 108.4 . . ?
C5 C6 H6A 110.0 . . ?
C5 C6 H6B 110.0 . . ?
O6 C13 H13A 109.9 . . ?
O6 C13 H13B 109.9 . . ?
O6 C13 C14 108.78(14) . . ?
H13A C13 H13B 108.3 . . ?
C14 C13 H13A 109.9 . . ?
C14 C13 H13B 109.9 . . ?
S1 C15 S3 123.21(11) . . ?
C16 C15 S1 121.43(13) . . ?
C16 C15 S3 115.36(14) . . ?
O3 C7 H7A 109.8 . . ?
O3 C7 H7B 109.8 . . ?
O3 C7 C8 109.27(13) . . ?
H7A C7 H7B 108.3 . . ?
C8 C7 H7A 109.8 . . ?
C8 C7 H7B 109.8 . . ?
O2 C5 C6 108.13(14) . . ?
O2 C5 H5A 110.1 . . ?
O2 C5 H5B 110.1 . . ?
C6 C5 H5A 110.1 . . ?
C6 C5 H5B 110.1 . . ?
H5A C5 H5B 108.4 . . ?
S6 C18 S8 122.37(11) . . ?
C19 C18 S6 121.24(14) . . ?
C19 C18 S8 116.38(13) . . ?
O4 C8 C7 108.42(15) . . ?
O4 C8 H8A 110.0 . . ?
O4 C8 H8B 110.0 . . ?
C7 C8 H8A 110.0 . . ?
C7 C8 H8B 110.0 . . ?
H8A C8 H8B 108.4 . . ?
O1 C3 H3A 109.9 . . ?
O1 C3 H3B 109.9 . . ?
O1 C3 C4 109.08(16) . . ?
H3A C3 H3B 108.3 . . ?
C4 C3 H3A 109.9 . . ?
C4 C3 H3B 109.9 . . ?
O5 C11 H11A 109.7 . . ?
O5 C11 H11B 109.7 . . ?
O5 C11 C12 109.60(16) . . ?
H11A C11 H11B 108.2 . . ?
C12 C11 H11A 109.7 . . ?
C12 C11 H11B 109.7 . . ?
O5 C10 H10A 110.0 . . ?
O5 C10 H10B 110.0 . . ?
O5 C10 C9 108.64(15) . . ?
H10A C10 H10B 108.3 . . ?
C9 C10 H10A 110.0 . . ?
C9 C10 H10B 110.0 . . ?
S4 C17 S3 112.98(10) . . ?
S5 C17 S4 123.86(12) . . ?
S5 C17 S3 123.16(11) . . ?
O4 C9 C10 108.01(16) . . ?
O4 C9 H9A 110.1 . . ?
O4 C9 H9B 110.1 . . ?
C10 C9 H9A 110.1 . . ?
C10 C9 H9B 110.1 . . ?
H9A C9 H9B 108.4 . . ?
O2 C4 C3 108.44(15) . . ?
O2 C4 H4A 110.0 . . ?
O2 C4 H4B 110.0 . . ?
C3 C4 H4A 110.0 . . ?
C3 C4 H4B 110.0 . . ?
H4A C4 H4B 108.4 . . ?
O6 C12 C11 108.45(14) . . ?
O6 C12 H12A 110.0 . . ?
O6 C12 H12B 110.0 . . ?
C11 C12 H12A 110.0 . . ?
C11 C12 H12B 110.0 . . ?
H12A C12 H12B 108.4 . . ?
O1 C14 C13 108.44(16) . . ?
O1 C14 H14A 110.0 . . ?
O1 C14 H14B 110.0 . . ?
C13 C14 H14A 110.0 . . ?
C13 C14 H14B 110.0 . . ?
H14A C14 H14B 108.4 . . ?
N1 C1 H1D 109.0 . . ?
N1 C1 H1E 109.0 . . ?
H1D C1 H1E 107.8 . . ?
C2 C1 N1 112.90(16) . . ?
C2 C1 H1D 109.0 . . ?
C2 C1 H1E 109.0 . . ?
C1 C2 H2A 109.5 . . ?
C1 C2 H2B 109.5 . . ?
C1 C2 H2C 109.5 . . ?
H2A C2 H2B 109.5 . . ?
H2A C2 H2C 109.5 . . ?
H2B C2 H2C 109.5 . . ?

loop_
_geom_bond_atom_site_label_1
_geom_bond_atom_site_label_2
_geom_bond_distance
_geom_bond_site_symmetry_2
_geom_bond_publ_flag
Ni1 S2 2.1571(5) . ?
Ni1 S1 2.1635(5) . ?
Ni1 S6 2.1637(5) . ?
Ni1 S7 2.1649(5) . ?
S2 C16 1.7141(17) . ?
S1 C15 1.7111(18) . ?
S9 C19 1.7486(16) . ?
S9 C20 1.7321(19) . ?
S4 C16 1.7449(18) . ?
S4 C17 1.7297(18) . ?
S6 C18 1.7212(17) . ?
S7 C19 1.7168(18) . ?
S8 C20 1.7324(18) . ?
S8 C18 1.7429(18) . ?
S5 C17 1.6503(18) . ?
S3 C15 1.7464(17) . ?
S3 C17 1.7346(19) . ?
S10 C20 1.6510(18) . ?
O4 C8 1.426(2) . ?
O4 C9 1.429(2) . ?
O3 C6 1.424(2) . ?
O3 C7 1.428(2) . ?
O6 C13 1.428(2) . ?
O6 C12 1.424(2) . ?
O5 C11 1.428(2) . ?
O5 C10 1.427(2) . ?
O2 C5 1.426(2) . ?
O2 C4 1.419(2) . ?
O1 C3 1.428(2) . ?
O1 C14 1.428(2) . ?
N1 H1A 0.9100 . ?
N1 H1B 0.9100 . ?
N1 H1C 0.9100 . ?
N1 C1 1.487(2) . ?
C19 C18 1.357(3) . ?
C16 C15 1.364(3) . ?
C6 H6A 0.9900 . ?
C6 H6B 0.9900 . ?
C6 C5 1.495(2) . ?
C13 H13A 0.9900 . ?
C13 H13B 0.9900 . ?
C13 C14 1.500(3) . ?
C7 H7A 0.9900 . ?
C7 H7B 0.9900 . ?
C7 C8 1.499(3) . ?
C5 H5A 0.9900 . ?
C5 H5B 0.9900 . ?
C8 H8A 0.9900 . ?
C8 H8B 0.9900 . ?
C3 H3A 0.9900 . ?
C3 H3B 0.9900 . ?
C3 C4 1.502(3) . ?
C11 H11A 0.9900 . ?
C11 H11B 0.9900 . ?
C11 C12 1.503(3) . ?
C10 H10A 0.9900 . ?
C10 H10B 0.9900 . ?
C10 C9 1.501(3) . ?
C9 H9A 0.9900 . ?
C9 H9B 0.9900 . ?
C4 H4A 0.9900 . ?
C4 H4B 0.9900 . ?
C12 H12A 0.9900 . ?
C12 H12B 0.9900 . ?
C14 H14A 0.9900 . ?
C14 H14B 0.9900 . ?
C1 H1D 0.9900 . ?
C1 H1E 0.9900 . ?
C1 C2 1.477(3) . ?
C2 H2A 0.9800 . ?
C2 H2B 0.9800 . ?
C2 H2C 0.9800 . ?

loop_
_geom_torsion_atom_site_label_1
_geom_torsion_atom_site_label_2
_geom_torsion_atom_site_label_3
_geom_torsion_atom_site_label_4
_geom_torsion
_geom_torsion_site_symmetry_1
_geom_torsion_site_symmetry_2
_geom_torsion_site_symmetry_3
_geom_torsion_site_symmetry_4
_geom_torsion_publ_flag
Ni1 S2 C16 S4 -179.70(9) . . . . ?
Ni1 S2 C16 C15 0.97(15) . . . . ?
Ni1 S1 C15 S3 -178.27(9) . . . . ?
Ni1 S1 C15 C16 0.95(15) . . . . ?
Ni1 S6 C18 S8 -177.89(9) . . . . ?
Ni1 S6 C18 C19 0.59(15) . . . . ?
Ni1 S7 C19 S9 178.52(9) . . . . ?
Ni1 S7 C19 C18 -2.10(15) . . . . ?
S2 C16 C15 S1 -1.4(2) . . . . ?
S2 C16 C15 S3 177.90(9) . . . . ?
S9 C19 C18 S6 -179.49(9) . . . . ?
S9 C19 C18 S8 -0.93(19) . . . . ?
S4 C16 C15 S1 179.26(9) . . . . ?
S4 C16 C15 S3 -1.46(19) . . . . ?
S7 C19 C18 S6 1.1(2) . . . . ?
S7 C19 C18 S8 179.65(9) . . . . ?
O3 C6 C5 O2 -63.96(19) . . . . ?
O3 C7 C8 O4 65.24(19) . . . . ?
O6 C13 C14 O1 -66.06(19) . . . . ?
O5 C11 C12 O6 63.7(2) . . . . ?
O5 C10 C9 O4 -66.9(2) . . . . ?
O1 C3 C4 O2 65.12(19) . . . . ?
C19 S9 C20 S8 1.87(11) . . . . ?
C19 S9 C20 S10 -177.13(12) . . . . ?
C16 S4 C17 S5 178.65(12) . . . . ?
C16 S4 C17 S3 -1.48(11) . . . . ?
C20 S9 C19 S7 178.82(11) . . . . ?
C20 S9 C19 C18 -0.59(15) . . . . ?
C20 S8 C18 S6 -179.51(11) . . . . ?
C20 S8 C18 C19 1.95(15) . . . . ?
C6 O3 C7 C8 177.48(16) . . . . ?
C13 O6 C12 C11 171.15(16) . . . . ?
C15 S3 C17 S4 0.86(11) . . . . ?
C15 S3 C17 S5 -179.27(11) . . . . ?
C7 O3 C6 C5 -179.05(15) . . . . ?
C5 O2 C4 C3 175.72(15) . . . . ?
C18 S8 C20 S9 -2.26(11) . . . . ?
C18 S8 C20 S10 176.74(12) . . . . ?
C8 O4 C9 C10 -177.89(14) . . . . ?
C3 O1 C14 C13 -176.64(14) . . . . ?
C11 O5 C10 C9 -178.09(16) . . . . ?
C10 O5 C11 C12 -171.88(16) . . . . ?
C17 S4 C16 S2 -177.56(11) . . . . ?
C17 S4 C16 C15 1.80(15) . . . . ?
C17 S3 C15 S1 179.62(11) . . . . ?
C17 S3 C15 C16 0.36(15) . . . . ?
C9 O4 C8 C7 172.98(14) . . . . ?
C4 O2 C5 C6 -175.44(15) . . . . ?
C12 O6 C13 C14 -176.75(16) . . . . ?
C14 O1 C3 C4 -177.04(14) . . . . ?
